data_4509514
loop_
_publ_author_name
'Boldog, Ishtvan'
'Daran, Jean-Claude'
'Chernega, Alexander N.'
'Rusanov, Eduard B.'
'Krautscheid, Harald'
'Domasevitch, Konstantin V.'

_publ_section_title
;
 Hydrogen Bonding Patterns and Supramolecular Structure of
 4,4&#x2032;-Bipyrazolium Salts
;
_journal_issue 6
_journal_name_full 'Crystal Growth &amp; Design'
_journal_page_first 2895
_journal_paper_doi 10.1021/cg9002109
_journal_volume 9
_journal_year 2009
_chemical_formula_moiety 'C6 H8 N4,  O6 S2'
_chemical_formula_sum 'C6 H8 N4 O6 S2'
_chemical_formula_weight 296.28
_chemical_name_systematic
; 
4,4'-bipyrazolium dithionate 
;
_space_group_IT_number 15
_space_group_name_Hall '-C 2yc'
_symmetry_cell_setting monoclinic
_symmetry_Int_Tables_number 15
_symmetry_space_group_name_Hall '-C 2yc'
_symmetry_space_group_name_H-M 'C 1 2/c 1'
_atom_sites_solution_hydrogens difmap
_atom_sites_solution_primary direct
_atom_sites_solution_secondary difmap
_audit_creation_method SHELXL-97
_cell_angle_alpha 90.00
_cell_angle_beta 98.266(9)
_cell_angle_gamma 90.00
_cell_formula_units_Z 4
_cell_length_a 7.8851(13)
_cell_length_b 10.3664(6)
_cell_length_c 13.0627(13)
_cell_measurement_reflns_used 20
_cell_measurement_temperature 293(2)
_cell_measurement_theta_max 18.1
_cell_measurement_theta_min 9.8
_cell_volume 1056.7(2)
_computing_cell_refinement 'Stoe DIF4'
_computing_data_collection 'Stoe DIF4'
_computing_data_reduction 'Stoe REDU4'
_computing_molecular_graphics 'Diamond 2.1c (Brandenburg, 1999)'
_computing_publication_material 'SHELXL-97 (Sheldrick, 1997)'
_computing_structure_refinement 'SHELXL-97 (Sheldrick, 1997)'
_computing_structure_solution 'SHELXS-97 (Sheldrick, 1990)'
_diffrn_ambient_temperature 293(2)
_diffrn_measured_fraction_theta_full 1.000
_diffrn_measured_fraction_theta_max 1.000
_diffrn_measurement_device_type 'Stoe Stadi 4'
_diffrn_measurement_method 'non-profiled \w-2\q scans'
_diffrn_radiation_monochromator graphite
_diffrn_radiation_source 'fine-focus sealed tube'
_diffrn_radiation_type MoK\a
_diffrn_radiation_wavelength 0.71069
_diffrn_reflns_av_R_equivalents 0.0486
_diffrn_reflns_av_sigmaI/netI 0.0316
_diffrn_reflns_limit_h_max 9
_diffrn_reflns_limit_h_min -9
_diffrn_reflns_limit_k_max 12
_diffrn_reflns_limit_k_min -10
_diffrn_reflns_limit_l_max 16
_diffrn_reflns_limit_l_min -13
_diffrn_reflns_number 1232
_diffrn_reflns_theta_full 26.02
_diffrn_reflns_theta_max 26.02
_diffrn_reflns_theta_min 3.15
_diffrn_standards_decay_% 0
_diffrn_standards_interval_time 120
_diffrn_standards_number 3
_exptl_absorpt_coefficient_mu 0.534
_exptl_absorpt_correction_T_max 0.9436
_exptl_absorpt_correction_T_min 0.8227
_exptl_absorpt_correction_type psi-scan
_exptl_absorpt_process_details '(North et al., 1968)'
_exptl_crystal_colour colorless
_exptl_crystal_density_diffrn 1.862
_exptl_crystal_density_method 'not measured'
_exptl_crystal_description block
_exptl_crystal_F_000 608
_exptl_crystal_size_max 0.38
_exptl_crystal_size_mid 0.15
_exptl_crystal_size_min 0.11
_refine_diff_density_max 0.335
_refine_diff_density_min -0.266
_refine_diff_density_rms 0.067
_refine_ls_extinction_method none
_refine_ls_goodness_of_fit_ref 1.052
_refine_ls_hydrogen_treatment refall
_refine_ls_matrix_type full
_refine_ls_number_parameters 98
_refine_ls_number_reflns 1031
_refine_ls_number_restraints 0
_refine_ls_restrained_S_all 1.052
_refine_ls_R_factor_all 0.0591
_refine_ls_R_factor_gt 0.0341
_refine_ls_shift/su_max 0.000
_refine_ls_shift/su_mean 0.000
_refine_ls_structure_factor_coef Fsqd
_refine_ls_weighting_details 'w=1/[\s^2^(Fo^2^)+(0.0465P)^2^+0.8017P] where P=(Fo^2^+2Fc^2^)/3'
_refine_ls_weighting_scheme calc
_refine_ls_wR_factor_gt 0.0800
_refine_ls_wR_factor_ref 0.0882
_reflns_number_gt 780
_reflns_number_total 1031
_reflns_threshold_expression >2sigma(I)
_cod_data_source_file cg9002109sup1.cif
_cod_data_source_block (15)
_cod_original_sg_symbol_H-M 'C 2/c'
_cod_database_code 4509514

loop_
_symmetry_equiv_pos_as_xyz
'x, y, z'
'-x, y, -z+1/2'
'x+1/2, y+1/2, z'
'-x+1/2, y+1/2, -z+1/2'
'-x, -y, -z'
'x, -y, z-1/2'
'-x+1/2, -y+1/2, -z'
'x+1/2, -y+1/2, z-1/2'

loop_
_atom_site_label
_atom_site_type_symbol
_atom_site_fract_x
_atom_site_fract_y
_atom_site_fract_z
_atom_site_U_iso_or_equiv
_atom_site_adp_type
_atom_site_occupancy
_atom_site_calc_flag
N2 N -0.1053(3) 0.2127(2) 0.62098(18) 0.0316(5) Uani 1 d
N1 N -0.0338(3) 0.2713(2) 0.54706(19) 0.0336(5) Uani 1 d
C2 C -0.0180(3) 0.0630(2) 0.52149(18) 0.0232(5) Uani 1 d
C1 C 0.0199(3) 0.1834(3) 0.4856(2) 0.0313(6) Uani 1 d
H1A H 0.070(4) 0.209(3) 0.429(3) 0.047(9) Uiso 1 d
C3 C -0.0977(3) 0.0858(3) 0.6075(2) 0.0300(6) Uani 1 d
H3A H -0.147(4) 0.026(3) 0.653(3) 0.043(9) Uiso 1 d
H2 H -0.155(5) 0.254(4) 0.667(3) 0.064(11) Uiso 1 d
H1 H -0.027(4) 0.348(4) 0.542(3) 0.051(11) Uiso 1 d
S1 S -0.11438(8) 0.54670(6) 0.69531(5) 0.0248(2) Uani 1 d
O1 O -0.0541(2) 0.53536(18) 0.59521(13) 0.0335(5) Uani 1 d
O2 O -0.2060(2) 0.43230(17) 0.72250(15) 0.0339(5) Uani 1 d
O3 O -0.1987(2) 0.66763(18) 0.71038(14) 0.0336(5) Uani 1 d

loop_
_atom_site_aniso_label
_atom_site_aniso_U_11
_atom_site_aniso_U_22
_atom_site_aniso_U_33
_atom_site_aniso_U_23
_atom_site_aniso_U_13
_atom_site_aniso_U_12
N2 0.0397(12) 0.0251(12) 0.0318(12) -0.0086(9) 0.0110(10) 0.0047(10)
N1 0.0445(14) 0.0147(11) 0.0419(14) -0.0015(10) 0.0074(10) 0.0024(10)
C2 0.0300(12) 0.0161(12) 0.0247(12) 0.0000(10) 0.0076(9) 0.0012(10)
C1 0.0406(15) 0.0220(13) 0.0332(14) 0.0033(11) 0.0121(12) 0.0015(12)
C3 0.0365(14) 0.0251(13) 0.0310(13) -0.0015(11) 0.0136(11) 0.0005(11)
S1 0.0367(3) 0.0149(3) 0.0254(3) -0.0019(3) 0.0134(2) 0.0001(3)
O1 0.0553(11) 0.0227(10) 0.0260(9) -0.0013(8) 0.0173(8) -0.0001(9)
O2 0.0443(11) 0.0199(10) 0.0415(11) -0.0051(8) 0.0201(8) -0.0087(8)
O3 0.0436(11) 0.0197(9) 0.0400(11) -0.0022(8) 0.0148(8) 0.0076(8)

loop_
_atom_type_symbol
_atom_type_description
_atom_type_scat_dispersion_real
_atom_type_scat_dispersion_imag
_atom_type_scat_source
C C 0.0033 0.0016 'International Tables Vol C Tables 4.2.6.8 and 6.1.1.4'
H H 0.0000 0.0000 'International Tables Vol C Tables 4.2.6.8 and 6.1.1.4'
N N 0.0061 0.0033 'International Tables Vol C Tables 4.2.6.8 and 6.1.1.4'
O O 0.0106 0.0060 'International Tables Vol C Tables 4.2.6.8 and 6.1.1.4'
S S 0.1246 0.1234 'International Tables Vol C Tables 4.2.6.8 and 6.1.1.4'

loop_
_geom_angle_atom_site_label_1
_geom_angle_atom_site_label_2
_geom_angle_atom_site_label_3
_geom_angle
_geom_angle_site_symmetry_3
C3 N2 N1 108.9(2) .
C3 N2 H2 128(2) .
N1 N2 H2 123(2) .
C1 N1 N2 109.3(2) .
C1 N1 H1 127(2) .
N2 N1 H1 124(2) .
C1 C2 C3 105.5(2) .
C1 C2 C2 127.8(3) 5_556
C3 C2 C2 126.8(3) 5_556
N1 C1 C2 108.2(2) .
N1 C1 H1A 120(2) .
C2 C1 H1A 132(2) .
N2 C3 C2 108.1(2) .
N2 C3 H3A 120.9(18) .
C2 C3 H3A 130.9(18) .
O3 S1 O1 114.04(11) .
O3 S1 O2 114.72(11) .
O1 S1 O2 112.91(11) .
O3 S1 S1 105.65(8) 2_556
O1 S1 S1 104.31(9) 2_556
O2 S1 S1 103.74(9) 2_556

loop_
_geom_bond_atom_site_label_1
_geom_bond_atom_site_label_2
_geom_bond_distance
_geom_bond_site_symmetry_2
N2 C3 1.330(4) .
N2 N1 1.332(3) .
N2 H2 0.88(4) .
N1 C1 1.324(3) .
N1 H1 0.80(4) .
C2 C1 1.381(3) .
C2 C3 1.384(3) .
C2 C2 1.466(4) 5_556
C1 H1A 0.93(3) .
C3 H3A 0.98(3) .
S1 O3 1.4456(18) .
S1 O1 1.4587(17) .
S1 O2 1.4589(18) .
S1 S1 2.1340(13) 2_556

loop_
_geom_hbond_atom_site_label_D
_geom_hbond_atom_site_label_H
_geom_hbond_atom_site_label_A
_geom_hbond_distance_DH
_geom_hbond_distance_HA
_geom_hbond_distance_DA
_geom_hbond_angle_DHA
_geom_hbond_site_symmetry_A
N2 H2 O2 0.88(4) 2.04(4) 2.806(3) 145(3) .
N1 H1 O1 0.80(4) 2.08(4) 2.819(3) 152(3) .
N2 H2 O3 0.88(4) 2.29(4) 2.905(3) 127(3) 4_446
N1 H1 O1 0.80(4) 2.33(3) 2.885(3) 128(3) 5_566
C1 H1A O3 0.93(3) 2.55(3) 3.459(3) 166(3) 5_566
C3 H3A O2 0.98(3) 2.34(3) 3.294(3) 165(2) 4_446
